data_7238509
loop_
_publ_author_name
'Liu, Jing-Xin'
'Hu, Ying-Feng'
'Lin, Rui-Lian'
'Sun, Wen-Qi'
'Chu, Xiang-Feng'
'Xue, Sai-Feng'
'Zhu, Qian-Jiang'
'Tao, Zhu'

_publ_section_title
;
 Coordination complexes based on pentacyclohexanocucurbit[5]uril and
 lanthanide(iii) ions: lanthanide contraction effect induced structural
 variation
;
_journal_issue 20
_journal_name_full CrystEngComm
_journal_page_first 6983
_journal_paper_doi 10.1039/c2ce25866h
_journal_volume 14
_journal_year 2012
_chemical_formula_sum 'C50 H103 Cl2 N21 O34.5 Pr'
_chemical_formula_weight 1762.34
_space_group_IT_number 43
_space_group_name_Hall 'F 2 -2d'
_space_group_name_H-M_alt 'F d d 2'
_symmetry_cell_setting orthorhombic
_symmetry_space_group_name_H-M 'F d d 2'
_atom_sites_solution_hydrogens geom
_atom_sites_solution_primary direct
_atom_sites_solution_secondary difmap
_audit_creation_method SHELXL-97
_cell_angle_alpha 90.00
_cell_angle_beta 90.00
_cell_angle_gamma 90.00
_cell_formula_units_Z 16
_cell_length_a 35.890(8)
_cell_length_b 55.191(12)
_cell_length_c 16.106(4)
_cell_measurement_temperature 296(2)
_cell_volume 31903(13)
_computing_cell_refinement 'Bruker SMART'
_computing_data_collection 'Bruker SMART'
_computing_data_reduction 'Bruker SAINT'
_computing_molecular_graphics 'Bruker SHELXTL'
_computing_publication_material 'Bruker SHELXTL'
_computing_structure_refinement 'SHELXL-97 (Sheldrick, 1997)'
_computing_structure_solution 'SHELXS-97 (Sheldrick, 1990)'
_diffrn_ambient_temperature 296(2)
_diffrn_measured_fraction_theta_full 0.994
_diffrn_measured_fraction_theta_max 0.994
_diffrn_measurement_device_type 'Bruker Smart Apex CCD area detector'
_diffrn_measurement_method 'phi and omega scans'
_diffrn_radiation_monochromator graphite
_diffrn_radiation_source 'fine-focus sealed tube'
_diffrn_radiation_type MoK\a
_diffrn_radiation_wavelength 0.71073
_diffrn_reflns_av_R_equivalents 0.0974
_diffrn_reflns_av_sigmaI/netI 0.0776
_diffrn_reflns_limit_h_max 42
_diffrn_reflns_limit_h_min -42
_diffrn_reflns_limit_k_max 62
_diffrn_reflns_limit_k_min -66
_diffrn_reflns_limit_l_max 19
_diffrn_reflns_limit_l_min -19
_diffrn_reflns_number 50431
_diffrn_reflns_theta_full 25.20
_diffrn_reflns_theta_max 25.20
_diffrn_reflns_theta_min 1.35
_diffrn_standards_decay_% none
_exptl_absorpt_coefficient_mu 0.774
_exptl_absorpt_correction_T_max 0.8544
_exptl_absorpt_correction_T_min 0.7788
_exptl_absorpt_correction_type multi-scan
_exptl_absorpt_process_details 'SADABS; Bruker, 2000'
_exptl_crystal_colour colorless
_exptl_crystal_density_diffrn 1.468
_exptl_crystal_density_meas ?
_exptl_crystal_density_method 'not measured'
_exptl_crystal_description block
_exptl_crystal_F_000 14712
_exptl_crystal_size_max 0.34
_exptl_crystal_size_mid 0.29
_exptl_crystal_size_min 0.21
_refine_diff_density_max 1.255
_refine_diff_density_min -0.773
_refine_diff_density_rms 0.127
_refine_ls_abs_structure_details 'Flack H D (1983), Acta Cryst. A39, 876-881'
_refine_ls_abs_structure_Flack 0.000(15)
_refine_ls_extinction_method none
_refine_ls_goodness_of_fit_ref 1.010
_refine_ls_hydrogen_treatment constr
_refine_ls_matrix_type full
_refine_ls_number_parameters 776
_refine_ls_number_reflns 14124
_refine_ls_number_restraints 8
_refine_ls_restrained_S_all 1.010
_refine_ls_R_factor_all 0.0647
_refine_ls_R_factor_gt 0.0593
_refine_ls_shift/su_max 0.015
_refine_ls_shift/su_mean 0.001
_refine_ls_structure_factor_coef Fsqd
_refine_ls_weighting_details 'calc w=1/[\s^2^(Fo^2^)+(0.1091P)^2^+0.0000P] where P=(Fo^2^+2Fc^2^)/3'
_refine_ls_weighting_scheme calc
_refine_ls_wR_factor_gt 0.1528
_refine_ls_wR_factor_ref 0.1570
_reflns_number_gt 12448
_reflns_number_total 14124
_reflns_threshold_expression >2sigma(I)
_cod_data_source_file c2ce25866h.txt
_cod_data_source_block Pr
_cod_depositor_comments
;
The following automatic conversions were performed:

data item '_exptl_absorpt_correction_type' value 'multi scan' was
changed to 'multi-scan' in accordance with the
/home/saulius/struct/COD-crude-data/automatic-downloads/DataCite-retrospective/RSC/depositions/lib/dictionaries/cif_core.dic
dictionary named 'cif_core.dic' version 2.4.2 last updated on
2011-04-26.

data item '_symmetry_cell_setting' value 'Orthorhombic' was changed
to 'orthorhombic' in accordance with the
/home/saulius/struct/COD-crude-data/automatic-downloads/DataCite-retrospective/RSC/depositions/lib/dictionaries/cif_core.dic
dictionary named 'cif_core.dic' version 2.4.2 last updated on
2011-04-26.

data item '_exptl_crystal_density_meas' value 'not measured' was
changed to '?' -- the value is perceived as not measured.

Automatic conversion script
Id: cif_fix_values 6909 2019-04-08 15:41:33Z antanas 
;
_cod_original_cell_volume 31903(12)
_cod_original_sg_symbol_H-M Fdd2
_cod_original_formula_sum 'C50 H103 Cl2 N21 O34.50 Pr'
_cod_database_code 7238509

loop_
_symmetry_equiv_pos_as_xyz
'x, y, z'
'-x, -y, z'
'x+1/4, -y+1/4, z+1/4'
'-x+1/4, y+1/4, z+1/4'
'x, y+1/2, z+1/2'
'-x, -y+1/2, z+1/2'
'x+1/4, -y+3/4, z+3/4'
'-x+1/4, y+3/4, z+3/4'
'x+1/2, y, z+1/2'
'-x+1/2, -y, z+1/2'
'x+3/4, -y+1/4, z+3/4'
'-x+3/4, y+1/4, z+3/4'
'x+1/2, y+1/2, z'
'-x+1/2, -y+1/2, z'
'x+3/4, -y+3/4, z+1/4'
'-x+3/4, y+3/4, z+1/4'

loop_
_atom_site_label
_atom_site_type_symbol
_atom_site_fract_x
_atom_site_fract_y
_atom_site_fract_z
_atom_site_U_iso_or_equiv
_atom_site_adp_type
_atom_site_occupancy
_atom_site_symmetry_multiplicity
_atom_site_calc_flag
_atom_site_refinement_flags
Pr1 Pr 0.616316(4) 0.158069(3) 0.258372(11) 0.03032(4) Uani 1 1 d .
Cl1 Cl 0.62341(7) 0.12537(5) 0.36197(16) 0.1309(8) Uani 1 1 d .
Cl2 Cl 0.56956(7) 0.18084(5) 0.18178(15) 0.1321(8) Uani 1 1 d .
O1W O 0.63995(11) 0.20180(6) 0.2430(3) 0.1010(13) Uani 1 1 d .
O2W O 0.60331(7) 0.18163(5) 0.38762(19) 0.0574(8) Uani 1 1 d .
O3W O 0.63968(8) 0.16796(6) 0.1140(2) 0.0678(9) Uani 1 1 d .
O1 O 0.41466(6) 0.11989(4) -0.04298(15) 0.0406(6) Uani 1 1 d .
O2 O 0.36377(6) 0.16448(5) 0.22942(15) 0.0399(6) Uani 1 1 d .
O3 O 0.39431(6) 0.11330(5) 0.27121(16) 0.0469(7) Uani 1 1 d .
O4 O 0.42635(6) 0.08631(5) 0.09181(15) 0.0419(7) Uani 1 1 d .
O5 O 0.37849(7) 0.16804(5) 0.03915(16) 0.0425(7) Uani 1 1 d .
O6 O 0.52920(6) 0.21651(5) 0.07190(16) 0.0474(7) Uani 1 1 d .
O7 O 0.55157(6) 0.15084(4) 0.31827(15) 0.0352(6) Uani 1 1 d .
O8 O 0.58110(6) 0.12670(4) 0.17261(15) 0.0365(6) Uani 1 1 d .
O9 O 0.56157(7) 0.16751(5) 0.01713(16) 0.0476(7) Uani 1 1 d .
O10 O 0.52008(6) 0.20546(4) 0.26699(17) 0.0424(6) Uani 1 1 d .
N1 N 0.42508(8) 0.18589(5) -0.03725(18) 0.0370(7) Uani 1 1 d .
N2 N 0.47716(8) 0.11324(5) -0.07396(18) 0.0372(7) Uani 1 1 d U
N3 N 0.46948(8) 0.19027(6) 0.34212(18) 0.0397(8) Uani 1 1 d .
N4 N 0.40692(9) 0.17474(6) 0.33073(19) 0.0452(8) Uani 1 1 d U
N5 N 0.48544(8) 0.20587(5) -0.02599(18) 0.0387(7) Uani 1 1 d .
N6 N 0.40426(8) 0.20487(5) 0.0739(2) 0.0410(8) Uani 1 1 d .
N7 N 0.45343(8) 0.14938(5) -0.09622(17) 0.0358(7) Uani 1 1 d .
N8 N 0.49290(8) 0.15076(6) 0.37610(17) 0.0382(8) Uani 1 1 d .
N9 N 0.51443(8) 0.16855(5) -0.08067(17) 0.0371(7) Uani 1 1 d .
N10 N 0.45422(8) 0.10240(6) 0.30532(18) 0.0395(7) Uani 1 1 d U
N11 N 0.39722(9) 0.19957(6) 0.2226(2) 0.0444(8) Uani 1 1 d .
N12 N 0.53514(7) 0.13295(5) -0.03518(17) 0.0335(7) Uani 1 1 d .
N13 N 0.47708(8) 0.08306(5) 0.17871(18) 0.0358(7) Uani 1 1 d .
N14 N 0.46580(8) 0.22291(5) 0.0907(2) 0.0425(8) Uani 1 1 d .
N15 N 0.54704(8) 0.10464(5) 0.07653(19) 0.0388(7) Uani 1 1 d U
N16 N 0.48683(7) 0.08526(5) 0.04317(18) 0.0338(7) Uani 1 1 d .
N17 N 0.51763(8) 0.11531(5) 0.33529(16) 0.0336(7) Uani 1 1 d .
N18 N 0.45913(8) 0.21746(5) 0.24126(19) 0.0402(8) Uani 1 1 d .
N19 N 0.54167(7) 0.09560(5) 0.21033(18) 0.0336(7) Uani 1 1 d .
N20 N 0.42927(8) 0.13462(6) 0.36613(18) 0.0405(8) Uani 1 1 d .
C1 C 0.48251(10) 0.10851(6) 0.3712(2) 0.0369(9) Uani 1 1 d .
C2 C 0.56723(12) 0.04585(8) 0.1765(3) 0.0603(12) Uani 1 1 d .
H2A H 0.5836 0.0539 0.2156 0.072 Uiso 1 1 calc R
H2B H 0.5708 0.0285 0.1828 0.072 Uiso 1 1 calc R
C3 C 0.46394(12) 0.13138(9) 0.5012(2) 0.0591(12) Uani 1 1 d .
H3A H 0.4889 0.1299 0.5236 0.071 Uiso 1 1 calc R
H3B H 0.4531 0.1462 0.5226 0.071 Uiso 1 1 calc R
C4 C 0.49349(14) 0.15573(9) -0.2218(2) 0.0579(11) Uani 1 1 d U
H4A H 0.4841 0.1717 -0.2355 0.070 Uiso 1 1 calc R
H4B H 0.4776 0.1439 -0.2486 0.070 Uiso 1 1 calc R
C5 C 0.49122(10) 0.15217(7) -0.1273(2) 0.0351(9) Uani 1 1 d .
C6 C 0.57765(13) 0.05307(9) 0.0906(3) 0.0669(14) Uani 1 1 d .
H6A H 0.5904 0.0396 0.0644 0.080 Uiso 1 1 calc R
H6B H 0.5951 0.0665 0.0937 0.080 Uiso 1 1 calc R
C7 C 0.42934(13) 0.24888(8) 0.3756(3) 0.0681(13) Uani 1 1 d .
H7A H 0.4523 0.2548 0.3513 0.082 Uiso 1 1 calc R
H7B H 0.4162 0.2627 0.3987 0.082 Uiso 1 1 calc R
C8 C 0.51707(10) 0.07836(6) 0.1720(2) 0.0394(9) Uani 1 1 d .
C9 C 0.40533(11) 0.23753(7) 0.3069(3) 0.0541(12) Uani 1 1 d .
H9A H 0.3804 0.2345 0.3279 0.065 Uiso 1 1 calc R
H9B H 0.4034 0.2487 0.2605 0.065 Uiso 1 1 calc R
C10 C 0.42089(12) 0.20653(8) 0.4376(3) 0.0590(12) Uani 1 1 d .
H10A H 0.3941 0.2078 0.4438 0.071 Uiso 1 1 calc R
H10B H 0.4303 0.1960 0.4809 0.071 Uiso 1 1 calc R
C11 C 0.54575(10) 0.06043(6) 0.0368(3) 0.0465(10) Uani 1 1 d .
H11A H 0.5289 0.0468 0.0299 0.056 Uiso 1 1 calc R
H11B H 0.5550 0.0650 -0.0175 0.056 Uiso 1 1 calc R
C12 C 0.45239(15) 0.24904(9) -0.1144(3) 0.0748(15) Uani 1 1 d .
H12A H 0.4793 0.2482 -0.1196 0.090 Uiso 1 1 calc R
H12B H 0.4429 0.2588 -0.1597 0.090 Uiso 1 1 calc R
C14 C 0.49257(9) 0.17593(7) 0.3975(2) 0.0388(9) Uani 1 1 d .
H14A H 0.5179 0.1821 0.3959 0.047 Uiso 1 1 calc R
H14B H 0.4834 0.1777 0.4539 0.047 Uiso 1 1 calc R
C15 C 0.43564(13) 0.22303(7) -0.1200(3) 0.0536(11) Uani 1 1 d .
H15A H 0.4088 0.2240 -0.1255 0.064 Uiso 1 1 calc R
H15B H 0.4454 0.2149 -0.1687 0.064 Uiso 1 1 calc R
C16 C 0.43865(13) 0.23149(8) 0.4451(3) 0.0619(12) Uani 1 1 d .
H16A H 0.4308 0.2387 0.4972 0.074 Uiso 1 1 calc R
H16B H 0.4655 0.2295 0.4473 0.074 Uiso 1 1 calc R
C17 C 0.40210(10) 0.15294(8) 0.3830(2) 0.0443(10) Uani 1 1 d .
H17A H 0.4038 0.1576 0.4410 0.053 Uiso 1 1 calc R
H17B H 0.3774 0.1463 0.3737 0.053 Uiso 1 1 calc R
C18 C 0.42460(10) 0.16706(6) -0.10472(19) 0.0354(9) Uani 1 1 d .
H18A H 0.4007 0.1589 -0.1042 0.042 Uiso 1 1 calc R
H18B H 0.4272 0.1750 -0.1580 0.042 Uiso 1 1 calc R
C19 C 0.44234(13) 0.26078(9) -0.0325(4) 0.0686(14) Uani 1 1 d .
H19A H 0.4311 0.2764 -0.0437 0.082 Uiso 1 1 calc R
H19B H 0.4651 0.2636 -0.0015 0.082 Uiso 1 1 calc R
C20 C 0.40095(9) 0.18428(6) 0.02573(18) 0.0348(8) Uani 1 1 d .
C21 C 0.46605(9) 0.13285(7) 0.4060(2) 0.0379(9) Uani 1 1 d .
C22 C 0.41615(11) 0.24639(7) 0.0209(3) 0.0523(11) Uani 1 1 d .
H22A H 0.3926 0.2444 -0.0079 0.063 Uiso 1 1 calc R
H22B H 0.4114 0.2552 0.0720 0.063 Uiso 1 1 calc R
C23 C 0.42350(10) 0.11640(7) 0.3098(2) 0.0425(10) Uani 1 1 d .
C24 C 0.52368(8) 0.13985(6) 0.34024(19) 0.0298(8) Uani 1 1 d .
C25 C 0.48618(13) 0.08820(8) 0.4342(2) 0.0529(11) Uani 1 1 d .
H25A H 0.5065 0.0918 0.4719 0.064 Uiso 1 1 calc R
H25B H 0.4920 0.0732 0.4057 0.064 Uiso 1 1 calc R
C26 C 0.43206(10) 0.22150(7) 0.0415(2) 0.0427(10) Uani 1 1 d .
C27 C 0.52420(9) 0.08214(6) 0.0761(2) 0.0322(8) Uani 1 1 d .
C28 C 0.51228(11) 0.19471(7) -0.0826(2) 0.0428(10) Uani 1 1 d .
H28A H 0.5061 0.1997 -0.1387 0.051 Uiso 1 1 calc R
H28B H 0.5368 0.2011 -0.0700 0.051 Uiso 1 1 calc R
C29 C 0.52810(11) 0.11400(9) -0.1773(3) 0.0558(12) Uani 1 1 d .
H29A H 0.5422 0.1000 -0.1588 0.067 Uiso 1 1 calc R
H29B H 0.5093 0.1085 -0.2161 0.067 Uiso 1 1 calc R
C30 C 0.52687(11) 0.05222(6) 0.1972(3) 0.0494(11) Uani 1 1 d .
H30A H 0.5229 0.0503 0.2564 0.059 Uiso 1 1 calc R
H30B H 0.5104 0.0411 0.1685 0.059 Uiso 1 1 calc R
C31 C 0.38119(10) 0.20841(7) 0.1458(3) 0.0435(10) Uani 1 1 d .
H31A H 0.3576 0.2003 0.1367 0.052 Uiso 1 1 calc R
H31B H 0.3761 0.2256 0.1517 0.052 Uiso 1 1 calc R
C32 C 0.47828(10) 0.08768(6) -0.0453(2) 0.0354(9) Uani 1 1 d .
H32A H 0.4543 0.0802 -0.0563 0.042 Uiso 1 1 calc R
H32B H 0.4969 0.0790 -0.0771 0.042 Uiso 1 1 calc R
C33 C 0.46853(11) 0.23297(7) 0.1726(2) 0.0443(10) Uani 1 1 d .
H33A H 0.4525 0.2471 0.1750 0.053 Uiso 1 1 calc R
H33B H 0.4939 0.2386 0.1805 0.053 Uiso 1 1 calc R
C34 C 0.44574(9) 0.20841(6) -0.0412(2) 0.0365(9) Uani 1 1 d .
C35 C 0.45481(9) 0.08057(6) 0.2524(2) 0.0391(7) Uani 1 1 d U
H35A H 0.4643 0.0671 0.2847 0.047 Uiso 1 1 calc R
H35B H 0.4295 0.0767 0.2363 0.047 Uiso 1 1 calc R
C38 C 0.48604(10) 0.20435(6) 0.2814(2) 0.0395(9) Uani 1 1 d .
C39 C 0.43049(10) 0.19591(7) 0.3511(2) 0.0439(10) Uani 1 1 d .
C40 C 0.42266(9) 0.21375(6) 0.2776(2) 0.0377(9) Uani 1 1 d .
C41 C 0.44587(9) 0.12647(7) -0.0688(2) 0.0355(8) Uani 1 1 d U
C42 C 0.50911(9) 0.12600(6) -0.10219(19) 0.0334(8) Uani 1 1 d .
C43 C 0.54543(9) 0.09942(6) 0.3006(2) 0.0326(8) Uani 1 1 d .
H43A H 0.5439 0.0838 0.3283 0.039 Uiso 1 1 calc R
H43B H 0.5699 0.1061 0.3118 0.039 Uiso 1 1 calc R
C44 C 0.49715(10) 0.21535(6) 0.0486(2) 0.0372(9) Uani 1 1 d .
C46 C 0.55849(9) 0.11089(6) 0.1558(2) 0.0298(8) Uani 1 1 d .
C47 C 0.53915(9) 0.15690(6) -0.0276(2) 0.0335(9) Uani 1 1 d .
C48 C 0.56148(8) 0.11653(7) 0.0051(2) 0.0402(8) Uani 1 1 d U
H48A H 0.5692 0.1044 -0.0348 0.048 Uiso 1 1 calc R
H48B H 0.5834 0.1257 0.0210 0.048 Uiso 1 1 calc R
C49 C 0.38671(9) 0.17842(6) 0.2575(3) 0.0383(7) Uani 1 1 d U
C50 C 0.46054(8) 0.08497(6) 0.10340(19) 0.0282(7) Uani 1 1 d .
C51 C 0.55365(14) 0.13147(10) -0.2200(3) 0.0730(12) Uani 1 1 d U
H51A H 0.5667 0.1231 -0.2642 0.088 Uiso 1 1 calc R
H51B H 0.5721 0.1372 -0.1806 0.088 Uiso 1 1 calc R
C52 C 0.44032(17) 0.10958(12) 0.5300(3) 0.0906(14) Uani 1 1 d U
H52A H 0.4142 0.1133 0.5213 0.109 Uiso 1 1 calc R
H52B H 0.4440 0.1073 0.5892 0.109 Uiso 1 1 calc R
C53 C 0.44974(14) 0.08511(11) 0.4841(3) 0.0784(13) Uani 1 1 d U
H53A H 0.4526 0.0722 0.5244 0.094 Uiso 1 1 calc R
H53B H 0.4295 0.0808 0.4469 0.094 Uiso 1 1 calc R
C54 C 0.53328(16) 0.15319(11) -0.2564(3) 0.0791(12) Uani 1 1 d U
H54A H 0.5321 0.1515 -0.3163 0.095 Uiso 1 1 calc R
H54B H 0.5472 0.1678 -0.2440 0.095 Uiso 1 1 calc R

loop_
_atom_site_aniso_label
_atom_site_aniso_U_11
_atom_site_aniso_U_22
_atom_site_aniso_U_33
_atom_site_aniso_U_23
_atom_site_aniso_U_13
_atom_site_aniso_U_12
Pr1 0.02209(6) 0.03060(7) 0.03828(7) 0.00333(7) -0.00749(7) -0.00001(7)
Cl1 0.1300(14) 0.1401(18) 0.1226(14) 0.0159(13) -0.0215(13) -0.0055(14)
Cl2 0.1219(15) 0.1413(17) 0.1331(16) -0.0040(13) -0.0120(13) 0.0163(13)
O1W 0.104(2) 0.0662(19) 0.133(3) 0.0442(19) -0.063(2) -0.0346(17)
O2W 0.0338(13) 0.0637(17) 0.0748(17) -0.0256(14) -0.0096(13) 0.0067(13)
O3W 0.0457(15) 0.089(2) 0.0690(17) 0.0398(15) 0.0173(13) 0.0204(15)
O1 0.0287(11) 0.0424(13) 0.0508(13) 0.0008(11) -0.0023(10) -0.0107(10)
O2 0.0331(12) 0.0493(14) 0.0371(12) -0.0002(10) -0.0056(9) 0.0003(11)
O3 0.0293(11) 0.0618(15) 0.0496(14) -0.0096(13) -0.0028(11) -0.0100(11)
O4 0.0315(12) 0.0513(14) 0.0429(12) -0.0011(11) -0.0140(10) -0.0044(11)
O5 0.0396(12) 0.0345(13) 0.0535(14) 0.0036(11) -0.0078(11) -0.0116(11)
O6 0.0280(11) 0.0565(15) 0.0576(15) 0.0035(12) -0.0128(11) -0.0085(11)
O7 0.0295(11) 0.0335(11) 0.0428(12) 0.0029(10) -0.0037(10) 0.0010(10)
O8 0.0258(10) 0.0327(12) 0.0510(13) 0.0009(10) -0.0033(10) -0.0060(10)
O9 0.0426(12) 0.0514(13) 0.0487(13) 0.0024(12) -0.0195(11) -0.0086(12)
O10 0.0317(11) 0.0350(11) 0.0604(14) -0.0086(12) 0.0016(11) -0.0041(10)
N1 0.0340(14) 0.0313(14) 0.0457(15) 0.0007(12) -0.0054(12) -0.0039(12)
N2 0.0326(11) 0.0389(15) 0.0400(14) 0.0004(12) -0.0031(12) -0.0038(9)
N3 0.0262(13) 0.0540(17) 0.0390(14) -0.0085(13) 0.0000(12) -0.0006(13)
N4 0.0423(15) 0.0431(16) 0.0503(12) -0.0039(13) -0.0055(11) -0.0026(14)
N5 0.0324(14) 0.0438(16) 0.0400(13) 0.0094(13) -0.0086(12) -0.0032(13)
N6 0.0370(15) 0.0304(14) 0.0557(16) -0.0011(13) -0.0071(14) -0.0010(13)
N7 0.0330(14) 0.0385(15) 0.0360(13) 0.0053(12) -0.0092(12) -0.0103(12)
N8 0.0298(14) 0.0521(16) 0.0327(13) -0.0026(13) 0.0004(11) -0.0065(13)
N9 0.0367(14) 0.0368(15) 0.0379(14) 0.0061(12) -0.0062(12) -0.0049(13)
N10 0.0313(14) 0.0455(12) 0.0419(14) 0.0088(10) -0.0083(12) -0.0052(13)
N11 0.0347(14) 0.0428(17) 0.0556(16) -0.0007(14) -0.0098(14) -0.0003(14)
N12 0.0270(13) 0.0389(15) 0.0347(13) -0.0065(12) -0.0062(11) 0.0029(12)
N13 0.0293(13) 0.0354(14) 0.0428(14) 0.0039(12) -0.0053(12) -0.0024(12)
N14 0.0276(13) 0.0373(15) 0.0626(18) 0.0007(14) -0.0123(13) 0.0017(12)
N15 0.0275(13) 0.0416(15) 0.0472(12) -0.0063(11) -0.0021(11) -0.0078(12)
N16 0.0248(12) 0.0356(14) 0.0411(13) -0.0015(12) -0.0066(11) 0.0000(12)
N17 0.0336(14) 0.0363(14) 0.0309(13) 0.0098(11) -0.0049(11) -0.0037(12)
N18 0.0322(14) 0.0318(14) 0.0566(18) -0.0053(13) -0.0047(13) -0.0006(12)
N19 0.0242(13) 0.0345(14) 0.0420(14) 0.0055(12) -0.0099(12) -0.0008(11)
N20 0.0365(15) 0.0474(16) 0.0376(14) 0.0023(13) -0.0047(12) -0.0072(14)
C1 0.0371(17) 0.0369(18) 0.0366(16) 0.0089(14) -0.0044(14) -0.0071(15)
C2 0.056(2) 0.045(2) 0.080(3) -0.005(2) -0.025(2) 0.0182(19)
C3 0.053(2) 0.097(3) 0.0270(16) 0.004(2) 0.0039(18) -0.006(2)
C4 0.0719(13) 0.075(3) 0.0266(19) 0.0056(17) 0.0013(13) -0.011(2)
C5 0.0341(17) 0.0437(18) 0.0277(15) 0.0026(14) -0.0025(13) -0.0023(15)
C6 0.053(2) 0.053(2) 0.095(3) -0.013(2) -0.008(2) 0.017(2)
C7 0.053(2) 0.060(2) 0.091(3) -0.040(2) 0.005(2) 0.001(2)
C8 0.0397(17) 0.0297(17) 0.0489(18) 0.0028(14) -0.0142(15) -0.0029(15)
C9 0.0360(19) 0.041(2) 0.086(3) -0.0165(19) 0.0000(19) 0.0047(17)
C10 0.040(2) 0.072(3) 0.065(2) -0.028(2) 0.0039(19) 0.011(2)
C11 0.0360(18) 0.0279(17) 0.076(2) -0.0156(16) 0.0002(17) 0.0005(15)
C12 0.070(3) 0.061(3) 0.094(3) 0.041(2) -0.014(3) -0.010(2)
C14 0.0273(16) 0.050(2) 0.0389(17) -0.0036(15) -0.0049(14) 0.0015(16)
C15 0.060(2) 0.045(2) 0.056(2) 0.0263(17) -0.0119(18) -0.0112(19)
C16 0.050(2) 0.071(3) 0.064(2) -0.037(2) -0.0008(19) 0.012(2)
C17 0.0257(16) 0.080(3) 0.0272(15) 0.0026(16) 0.0046(14) -0.0080(18)
C18 0.0429(18) 0.0384(17) 0.0247(14) 0.0039(13) -0.0078(13) -0.0082(16)
C19 0.050(2) 0.052(2) 0.105(3) 0.022(2) -0.015(2) -0.012(2)
C20 0.0326(16) 0.0367(16) 0.0351(17) 0.0144(13) -0.0056(13) 0.0006(14)
C21 0.0280(16) 0.053(2) 0.0325(15) 0.0052(15) -0.0009(13) 0.0015(16)
C22 0.0374(18) 0.0424(19) 0.077(3) 0.008(2) -0.0042(19) 0.0029(16)
C23 0.0309(17) 0.055(2) 0.0414(18) 0.0076(16) -0.0008(15) -0.0005(16)
C24 0.0240(14) 0.0385(17) 0.0270(14) -0.0024(13) -0.0064(12) -0.0040(14)
C25 0.061(2) 0.059(2) 0.0379(18) 0.0267(16) -0.0049(18) -0.0140(19)
C26 0.0322(17) 0.0438(19) 0.0523(19) 0.0084(16) -0.0107(15) -0.0062(16)
C27 0.0250(15) 0.0239(15) 0.0475(17) -0.0041(14) -0.0055(13) -0.0004(13)
C28 0.0417(19) 0.045(2) 0.0414(17) 0.0119(15) -0.0025(15) -0.0030(16)
C29 0.0378(19) 0.083(3) 0.047(2) -0.018(2) 0.0013(17) -0.005(2)
C30 0.052(2) 0.0169(15) 0.080(3) 0.0037(16) -0.0197(19) -0.0013(15)
C31 0.0288(17) 0.043(2) 0.059(2) 0.0005(18) -0.0095(16) 0.0013(15)
C32 0.0337(17) 0.0309(16) 0.0415(17) -0.0073(14) -0.0048(14) -0.0040(14)
C33 0.0428(19) 0.0307(17) 0.060(2) -0.0124(16) -0.0017(17) -0.0006(16)
C34 0.0269(15) 0.0328(17) 0.0497(18) 0.0087(15) -0.0076(14) -0.0036(14)
C35 0.0372(16) 0.0447(14) 0.0354(14) 0.0122(11) -0.0060(15) -0.0151(14)
C38 0.0354(17) 0.0334(16) 0.050(2) -0.0152(14) -0.0064(14) 0.0037(15)
C39 0.0302(17) 0.055(2) 0.0466(18) -0.0147(17) 0.0073(15) 0.0025(16)
C40 0.0274(15) 0.0356(16) 0.050(2) -0.0155(14) -0.0016(14) 0.0060(14)
C41 0.0323(13) 0.0424(18) 0.0319(15) 0.0009(14) -0.0068(13) -0.0051(11)
C42 0.0312(15) 0.0389(17) 0.0302(15) -0.0041(14) -0.0097(13) -0.0085(14)
C43 0.0354(16) 0.0242(15) 0.0383(16) 0.0089(13) -0.0126(14) -0.0038(14)
C44 0.0342(17) 0.0251(16) 0.0521(18) 0.0095(14) -0.0065(15) -0.0046(14)
C46 0.0225(14) 0.0245(15) 0.0423(16) 0.0007(13) -0.0080(13) 0.0054(13)
C47 0.0249(15) 0.0464(19) 0.0292(15) 0.0040(14) 0.0035(13) -0.0061(14)
C48 0.0224(13) 0.0575(19) 0.0407(13) -0.0002(14) -0.0022(13) 0.0048(14)
C49 0.0298(14) 0.0402(16) 0.0447(12) -0.0085(18) 0.0054(11) 0.0068(14)
C50 0.0246(14) 0.0241(14) 0.0360(15) -0.0011(13) -0.0087(13) -0.0036(13)
C51 0.067(2) 0.0938(19) 0.058(2) 0.0066(18) 0.0213(19) -0.0075(17)
C52 0.085(3) 0.1272(17) 0.060(3) 0.0361(15) 0.018(2) 0.000(3)
C53 0.058(3) 0.103(2) 0.074(3) 0.0352(17) -0.010(2) -0.030(2)
C54 0.0865(16) 0.090(2) 0.060(3) 0.013(2) 0.0237(17) -0.0088(19)

loop_
_atom_type_symbol
_atom_type_description
_atom_type_scat_dispersion_real
_atom_type_scat_dispersion_imag
_atom_type_scat_source
C C 0.0033 0.0016 'International Tables Vol C Tables 4.2.6.8 and 6.1.1.4'
H H 0.0000 0.0000 'International Tables Vol C Tables 4.2.6.8 and 6.1.1.4'
N N 0.0061 0.0033 'International Tables Vol C Tables 4.2.6.8 and 6.1.1.4'
O O 0.0106 0.0060 'International Tables Vol C Tables 4.2.6.8 and 6.1.1.4'
Cl Cl 0.1484 0.1585 'International Tables Vol C Tables 4.2.6.8 and 6.1.1.4'
Pr Pr -0.2180 2.8214 'International Tables Vol C Tables 4.2.6.8 and 6.1.1.4'

loop_
_geom_angle_atom_site_label_1
_geom_angle_atom_site_label_2
_geom_angle_atom_site_label_3
_geom_angle
_geom_angle_site_symmetry_1
_geom_angle_site_symmetry_3
Cl2 Pr1 O1 129.71(8) . 3
Cl2 Pr1 Cl1 142.26(8) . .
O1 Pr1 Cl1 72.36(8) 3 .
Cl2 Pr1 O2W 91.41(9) . .
O1 Pr1 O2W 137.47(9) 3 .
Cl1 Pr1 O2W 80.61(9) . .
Cl2 Pr1 O3W 69.60(9) . .
O1 Pr1 O3W 66.01(9) 3 .
Cl1 Pr1 O3W 138.04(10) . .
O2W Pr1 O3W 135.64(11) . .
Cl2 Pr1 O7 69.13(8) . .
O1 Pr1 O7 132.16(8) 3 .
Cl1 Pr1 O7 73.97(8) . .
O2W Pr1 O7 66.14(8) . .
O3W Pr1 O7 133.15(8) . .
Cl2 Pr1 O8 74.59(8) . .
O1 Pr1 O8 75.05(8) 3 .
Cl1 Pr1 O8 85.46(8) . .
O2W Pr1 O8 135.40(8) . .
O3W Pr1 O8 79.23(10) . .
O7 Pr1 O8 69.31(7) . .
Cl2 Pr1 O4 141.69(8) . 3
O1 Pr1 O4 70.09(8) 3 3
Cl1 Pr1 O4 69.34(8) . 3
O2W Pr1 O4 69.91(8) . 3
O3W Pr1 O4 100.21(9) . 3
O7 Pr1 O4 126.04(8) . 3
O8 Pr1 O4 141.66(8) . 3
Cl2 Pr1 O1W 72.15(10) . .
O1 Pr1 O1W 108.86(11) 3 .
Cl1 Pr1 O1W 135.81(11) . .
O2W Pr1 O1W 69.71(12) . .
O3W Pr1 O1W 66.40(13) . .
O7 Pr1 O1W 118.98(11) . .
O8 Pr1 O1W 138.49(11) . .
O4 Pr1 O1W 70.05(10) 3 .
C41 O1 Pr1 157.7(2) . 11_454
C50 O4 Pr1 156.5(2) . 11_454
C24 O7 Pr1 159.1(2) . .
C46 O8 Pr1 159.0(2) . .
C20 N1 C34 115.0(3) . .
C20 N1 C18 119.7(3) . .
C34 N1 C18 124.5(3) . .
C41 N2 C42 115.2(3) . .
C41 N2 C32 121.4(3) . .
C42 N2 C32 123.3(3) . .
C38 N3 C39 111.5(3) . .
C38 N3 C14 119.7(3) . .
C39 N3 C14 127.6(3) . .
C49 N4 C17 122.5(3) . .
C49 N4 C39 111.6(3) . .
C17 N4 C39 125.7(3) . .
C44 N5 C34 114.2(3) . .
C44 N5 C28 120.2(3) . .
C34 N5 C28 125.6(3) . .
C20 N6 C31 121.0(3) . .
C20 N6 C26 112.1(3) . .
C31 N6 C26 126.8(3) . .
C41 N7 C18 121.3(3) . .
C41 N7 C5 113.2(3) . .
C18 N7 C5 124.8(3) . .
C24 N8 C14 121.9(3) . .
C24 N8 C21 111.7(3) . .
C14 N8 C21 124.8(3) . .
C47 N9 C28 120.6(3) . .
C47 N9 C5 113.6(3) . .
C28 N9 C5 125.8(3) . .
C23 N10 C35 120.7(3) . .
C23 N10 C1 112.6(3) . .
C35 N10 C1 125.4(3) . .
C49 N11 C31 122.4(3) . .
C49 N11 C40 112.2(3) . .
C31 N11 C40 124.9(3) . .
C47 N12 C48 120.2(3) . .
C47 N12 C42 113.1(3) . .
C48 N12 C42 124.9(3) . .
C50 N13 C35 120.2(3) . .
C50 N13 C8 112.2(3) . .
C35 N13 C8 126.1(3) . .
C44 N14 C33 120.9(3) . .
C44 N14 C26 113.4(3) . .
C33 N14 C26 125.5(3) . .
C46 N15 C48 121.5(3) . .
C46 N15 C27 112.1(3) . .
C48 N15 C27 125.6(3) . .
C50 N16 C27 112.4(3) . .
C50 N16 C32 123.6(3) . .
C27 N16 C32 124.0(3) . .
C24 N17 C1 111.9(3) . .
C24 N17 C43 120.8(3) . .
C1 N17 C43 127.2(3) . .
C38 N18 C33 120.8(3) . .
C38 N18 C40 111.8(3) . .
C33 N18 C40 127.4(3) . .
C46 N19 C8 114.0(3) . .
C46 N19 C43 120.5(3) . .
C8 N19 C43 125.1(3) . .
C23 N20 C17 122.8(3) . .
C23 N20 C21 112.1(3) . .
C17 N20 C21 125.1(3) . .
N17 C1 N10 111.4(3) . .
N17 C1 C25 112.7(3) . .
N10 C1 C25 111.3(3) . .
N17 C1 C21 104.5(3) . .
N10 C1 C21 100.9(3) . .
C25 C1 C21 115.2(3) . .
C6 C2 C30 112.3(4) . .
C6 C2 H2A 109.1 . .
C30 C2 H2A 109.1 . .
C6 C2 H2B 109.1 . .
C30 C2 H2B 109.1 . .
H2A C2 H2B 107.9 . .
C52 C3 C21 111.6(4) . .
C52 C3 H3A 109.3 . .
C21 C3 H3A 109.3 . .
C52 C3 H3B 109.3 . .
C21 C3 H3B 109.3 . .
H3A C3 H3B 107.9 . .
C5 C4 C54 113.3(4) . .
C5 C4 H4A 108.9 . .
C54 C4 H4A 108.9 . .
C5 C4 H4B 108.9 . .
C54 C4 H4B 108.9 . .
H4A C4 H4B 107.7 . .
N9 C5 N7 115.2(3) . .
N9 C5 C4 113.9(3) . .
N7 C5 C4 113.9(3) . .
N9 C5 C42 101.4(3) . .
N7 C5 C42 100.8(3) . .
C4 C5 C42 109.8(3) . .
C2 C6 C11 114.8(4) . .
C2 C6 H6A 108.6 . .
C11 C6 H6A 108.6 . .
C2 C6 H6B 108.6 . .
C11 C6 H6B 108.6 . .
H6A C6 H6B 107.5 . .
C16 C7 C9 113.5(4) . .
C16 C7 H7A 108.9 . .
C9 C7 H7A 108.9 . .
C16 C7 H7B 108.9 . .
C9 C7 H7B 108.9 . .
H7A C7 H7B 107.7 . .
N19 C8 N13 117.0(3) . .
N19 C8 C30 111.5(3) . .
N13 C8 C30 111.8(3) . .
N19 C8 C27 103.5(3) . .
N13 C8 C27 102.0(3) . .
C30 C8 C27 110.1(3) . .
C40 C9 C7 110.1(3) . .
C40 C9 H9A 109.6 . .
C7 C9 H9A 109.6 . .
C40 C9 H9B 109.6 . .
C7 C9 H9B 109.6 . .
H9A C9 H9B 108.1 . .
C16 C10 C39 108.7(4) . .
C16 C10 H10A 110.0 . .
C39 C10 H10A 110.0 . .
C16 C10 H10B 109.9 . .
C39 C10 H10B 109.9 . .
H10A C10 H10B 108.3 . .
C6 C11 C27 110.8(3) . .
C6 C11 H11A 109.5 . .
C27 C11 H11A 109.5 . .
C6 C11 H11B 109.5 . .
C27 C11 H11B 109.5 . .
H11A C11 H11B 108.1 . .
C19 C12 C15 110.7(4) . .
C19 C12 H12A 109.5 . .
C15 C12 H12A 109.5 . .
C19 C12 H12B 109.5 . .
C15 C12 H12B 109.5 . .
H12A C12 H12B 108.1 . .
N8 C14 N3 112.7(3) . .
N8 C14 H14A 109.1 . .
N3 C14 H14A 109.1 . .
N8 C14 H14B 109.1 . .
N3 C14 H14B 109.1 . .
H14A C14 H14B 107.8 . .
C34 C15 C12 110.0(3) . .
C34 C15 H15A 109.7 . .
C12 C15 H15A 109.7 . .
C34 C15 H15B 109.6 . .
C12 C15 H15B 109.6 . .
H15A C15 H15B 108.2 . .
C7 C16 C10 115.0(4) . .
C7 C16 H16A 108.5 . .
C10 C16 H16A 108.5 . .
C7 C16 H16B 108.5 . .
C10 C16 H16B 108.5 . .
H16A C16 H16B 107.5 . .
N20 C17 N4 112.8(3) . .
N20 C17 H17A 109.0 . .
N4 C17 H17A 109.0 . .
N20 C17 H17B 109.0 . .
N4 C17 H17B 109.0 . .
H17A C17 H17B 107.8 . .
N7 C18 N1 113.2(3) . .
N7 C18 H18A 108.9 . .
N1 C18 H18A 108.9 . .
N7 C18 H18B 108.9 . .
N1 C18 H18B 108.9 . .
H18A C18 H18B 107.7 . .
C12 C19 C22 115.0(4) . .
C12 C19 H19A 108.5 . .
C22 C19 H19A 108.5 . .
C12 C19 H19B 108.5 . .
C22 C19 H19B 108.5 . .
H19A C19 H19B 107.5 . .
O5 C20 N1 127.5(3) . .
O5 C20 N6 124.0(3) . .
N1 C20 N6 108.4(3) . .
N8 C21 N20 113.7(3) . .
N8 C21 C3 113.4(3) . .
N20 C21 C3 113.3(3) . .
N8 C21 C1 102.3(3) . .
N20 C21 C1 103.8(3) . .
C3 C21 C1 109.2(3) . .
C19 C22 C26 111.5(3) . .
C19 C22 H22A 109.3 . .
C26 C22 H22A 109.3 . .
C19 C22 H22B 109.3 . .
C26 C22 H22B 109.3 . .
H22A C22 H22B 108.0 . .
O3 C23 N10 126.1(4) . .
O3 C23 N20 124.4(3) . .
N10 C23 N20 109.4(3) . .
O7 C24 N17 127.0(3) . .
O7 C24 N8 123.9(3) . .
N17 C24 N8 109.1(3) . .
C1 C25 C53 110.9(4) . .
C1 C25 H25A 109.5 . .
C53 C25 H25A 109.5 . .
C1 C25 H25B 109.5 . .
C53 C25 H25B 109.5 . .
H25A C25 H25B 108.1 . .
N14 C26 N6 114.3(3) . .
N14 C26 C22 112.6(3) . .
N6 C26 C22 113.0(3) . .
N14 C26 C34 102.9(3) . .
N6 C26 C34 103.0(3) . .
C22 C26 C34 110.0(3) . .
N16 C27 N15 114.3(3) . .
N16 C27 C11 113.6(3) . .
N15 C27 C11 111.7(3) . .
N16 C27 C8 102.9(3) . .
N15 C27 C8 101.2(3) . .
C11 C27 C8 112.0(3) . .
N9 C28 N5 116.3(3) . .
N9 C28 H28A 108.2 . .
N5 C28 H28A 108.2 . .
N9 C28 H28B 108.2 . .
N5 C28 H28B 108.2 . .
H28A C28 H28B 107.4 . .
C51 C29 C42 110.8(4) . .
C51 C29 H29A 109.5 . .
C42 C29 H29A 109.5 . .
C51 C29 H29B 109.5 . .
C42 C29 H29B 109.5 . .
H29A C29 H29B 108.1 . .
C2 C30 C8 112.0(3) . .
C2 C30 H30A 109.2 . .
C8 C30 H30A 109.2 . .
C2 C30 H30B 109.2 . .
C8 C30 H30B 109.2 . .
H30A C30 H30B 107.9 . .
N6 C31 N11 114.4(3) . .
N6 C31 H31A 108.7 . .
N11 C31 H31A 108.6 . .
N6 C31 H31B 108.7 . .
N11 C31 H31B 108.7 . .
H31A C31 H31B 107.6 . .
N16 C32 N2 113.3(3) . .
N16 C32 H32A 108.9 . .
N2 C32 H32A 108.9 . .
N16 C32 H32B 108.9 . .
N2 C32 H32B 108.9 . .
H32A C32 H32B 107.7 . .
N14 C33 N18 117.4(3) . .
N14 C33 H33A 108.0 . .
N18 C33 H33A 107.9 . .
N14 C33 H33B 107.9 . .
N18 C33 H33B 107.9 . .
H33A C33 H33B 107.2 . .
N1 C34 N5 114.3(3) . .
N1 C34 C15 111.3(3) . .
N5 C34 C15 114.8(3) . .
N1 C34 C26 101.2(3) . .
N5 C34 C26 101.8(3) . .
C15 C34 C26 112.2(3) . .
N13 C35 N10 114.0(3) . .
N13 C35 H35A 108.8 . .
N10 C35 H35A 108.7 . .
N13 C35 H35B 108.8 . .
N10 C35 H35B 108.8 . .
H35A C35 H35B 107.6 . .
O10 C38 N18 125.3(3) . .
O10 C38 N3 125.5(3) . .
N18 C38 N3 109.1(3) . .
N3 C39 N4 111.3(3) . .
N3 C39 C10 112.8(3) . .
N4 C39 C10 111.8(3) . .
N3 C39 C40 103.6(3) . .
N4 C39 C40 103.1(3) . .
C10 C39 C40 113.7(3) . .
N18 C40 N11 112.7(3) . .
N18 C40 C9 111.8(3) . .
N11 C40 C9 112.6(3) . .
N18 C40 C39 103.4(3) . .
N11 C40 C39 103.2(3) . .
C9 C40 C39 112.4(3) . .
O1 C41 N2 127.8(3) . .
O1 C41 N7 123.7(3) . .
N2 C41 N7 108.5(3) . .
N2 C42 N12 113.9(3) . .
N2 C42 C29 113.3(3) . .
N12 C42 C29 113.9(3) . .
N2 C42 C5 101.6(3) . .
N12 C42 C5 101.6(3) . .
C29 C42 C5 111.1(3) . .
N17 C43 N19 113.9(3) . .
N17 C43 H43A 108.8 . .
N19 C43 H43A 108.8 . .
N17 C43 H43B 108.8 . .
N19 C43 H43B 108.8 . .
H43A C43 H43B 107.7 . .
O6 C44 N5 125.5(3) . .
O6 C44 N14 127.4(3) . .
N5 C44 N14 107.2(3) . .
O8 C46 N19 126.6(3) . .
O8 C46 N15 125.4(3) . .
N19 C46 N15 108.0(3) . .
O9 C47 N12 126.6(3) . .
O9 C47 N9 123.9(3) . .
N12 C47 N9 109.4(3) . .
N15 C48 N12 114.2(3) . .
N15 C48 H48A 108.7 . .
N12 C48 H48A 108.7 . .
N15 C48 H48B 108.7 . .
N12 C48 H48B 108.7 . .
H48A C48 H48B 107.6 . .
O2 C49 N11 125.7(4) . .
O2 C49 N4 125.0(3) . .
N11 C49 N4 109.4(3) . .
O4 C50 N16 125.4(3) . .
O4 C50 N13 124.8(3) . .
N16 C50 N13 109.7(3) . .
C29 C51 C54 113.0(4) . .
C29 C51 H51A 109.0 . .
C54 C51 H51A 109.0 . .
C29 C51 H51B 109.0 . .
C54 C51 H51B 109.0 . .
H51A C51 H51B 107.8 . .
C3 C52 C53 114.1(4) . .
C3 C52 H52A 108.7 . .
C53 C52 H52A 108.7 . .
C3 C52 H52B 108.7 . .
C53 C52 H52B 108.7 . .
H52A C52 H52B 107.6 . .
C25 C53 C52 109.3(4) . .
C25 C53 H53A 109.8 . .
C52 C53 H53A 109.8 . .
C25 C53 H53B 109.8 . .
C52 C53 H53B 109.8 . .
H53A C53 H53B 108.3 . .
C51 C54 C4 112.2(4) . .
C51 C54 H54A 109.2 . .
C4 C54 H54A 109.2 . .
C51 C54 H54B 109.2 . .
C4 C54 H54B 109.2 . .
H54A C54 H54B 107.9 . .

loop_
_geom_bond_atom_site_label_1
_geom_bond_atom_site_label_2
_geom_bond_distance
_geom_bond_site_symmetry_2
Pr1 Cl2 2.433(2) .
Pr1 O1 2.465(2) 3
Pr1 Cl1 2.471(3) .
Pr1 O2W 2.499(3) .
Pr1 O3W 2.531(3) .
Pr1 O7 2.547(2) .
Pr1 O8 2.550(2) .
Pr1 O4 2.558(2) 3
Pr1 O1W 2.570(4) .
O1 C41 1.249(4) .
O1 Pr1 2.465(2) 11_454
O2 C49 1.214(4) .
O3 C23 1.230(4) .
O4 C50 1.244(4) .
O4 Pr1 2.558(2) 11_454
O5 C20 1.225(4) .
O6 C44 1.212(4) .
O7 C24 1.223(4) .
O8 C46 1.222(4) .
O9 C47 1.228(4) .
O10 C38 1.245(4) .
N1 C20 1.337(4) .
N1 C34 1.449(4) .
N1 C18 1.504(4) .
N2 C41 1.342(5) .
N2 C42 1.420(4) .
N2 C32 1.485(4) .
N3 C38 1.383(5) .
N3 C39 1.441(4) .
N3 C14 1.453(5) .
N4 C49 1.399(5) .
N4 C17 1.479(5) .
N4 C39 1.479(5) .
N5 C44 1.376(5) .
N5 C34 1.453(4) .
N5 C28 1.462(5) .
N6 C20 1.381(4) .
N6 C31 1.437(5) .
N6 C26 1.453(5) .
N7 C41 1.367(5) .
N7 C18 1.429(5) .
N7 C5 1.454(4) .
N8 C24 1.384(4) .
N8 C14 1.431(5) .
N8 C21 1.462(5) .
N9 C47 1.390(4) .
N9 C28 1.446(5) .
N9 C5 1.441(4) .
N10 C23 1.348(5) .
N10 C35 1.476(5) .
N10 C1 1.507(4) .
N11 C49 1.349(5) .
N11 C31 1.450(5) .
N11 C40 1.493(5) .
N12 C47 1.335(4) .
N12 C48 1.461(4) .
N12 C42 1.478(4) .
N13 C50 1.354(4) .
N13 C35 1.438(5) .
N13 C8 1.463(5) .
N14 C44 1.378(5) .
N14 C33 1.435(5) .
N14 C26 1.449(5) .
N15 C46 1.385(4) .
N15 C48 1.423(5) .
N15 C27 1.488(4) .
N16 C50 1.353(4) .
N16 C27 1.452(4) .
N16 C32 1.464(4) .
N17 C24 1.374(4) .
N17 C1 1.437(4) .
N17 C43 1.441(4) .
N18 C38 1.369(5) .
N18 C33 1.439(5) .
N18 C40 1.449(4) .
N19 C46 1.359(4) .
N19 C8 1.437(4) .
N19 C43 1.475(4) .
N20 C23 1.370(5) .
N20 C17 1.431(5) .
N20 C21 1.471(4) .
C1 C25 1.517(5) .
C1 C21 1.571(5) .
C2 C6 1.488(7) .
C2 C30 1.527(6) .
C2 H2A 0.9700 .
C2 H2B 0.9700 .
C3 C52 1.543(8) .
C3 C21 1.536(5) .
C3 H3A 0.9700 .
C3 H3B 0.9700 .
C4 C5 1.536(5) .
C4 C54 1.540(7) .
C4 H4A 0.9700 .
C4 H4B 0.9700 .
C5 C42 1.632(5) .
C6 C11 1.492(6) .
C6 H6A 0.9700 .
C6 H6B 0.9700 .
C7 C16 1.511(7) .
C7 C9 1.537(7) .
C7 H7A 0.9700 .
C7 H7B 0.9700 .
C8 C30 1.540(5) .
C8 C27 1.580(5) .
C9 C40 1.527(5) .
C9 H9A 0.9700 .
C9 H9B 0.9700 .
C10 C16 1.522(7) .
C10 C39 1.550(6) .
C10 H10A 0.9700 .
C10 H10B 0.9700 .
C11 C27 1.560(5) .
C11 H11A 0.9700 .
C11 H11B 0.9700 .
C12 C19 1.513(8) .
C12 C15 1.559(6) .
C12 H12A 0.9700 .
C12 H12B 0.9700 .
C14 H14A 0.9700 .
C14 H14B 0.9700 .
C15 C34 1.547(5) .
C15 H15A 0.9700 .
C15 H15B 0.9700 .
C16 H16A 0.9700 .
C16 H16B 0.9700 .
C17 H17A 0.9700 .
C17 H17B 0.9700 .
C18 H18A 0.9700 .
C18 H18B 0.9700 .
C19 C22 1.501(6) .
C19 H19A 0.9700 .
C19 H19B 0.9700 .
C22 C26 1.524(5) .
C22 H22A 0.9700 .
C22 H22B 0.9700 .
C25 C53 1.544(7) .
C25 H25A 0.9700 .
C25 H25B 0.9700 .
C26 C34 1.593(5) .
C28 H28A 0.9700 .
C28 H28B 0.9700 .
C29 C51 1.498(7) .
C29 C42 1.538(5) .
C29 H29A 0.9700 .
C29 H29B 0.9700 .
C30 H30A 0.9700 .
C30 H30B 0.9700 .
C31 H31A 0.9700 .
C31 H31B 0.9700 .
C32 H32A 0.9700 .
C32 H32B 0.9700 .
C33 H33A 0.9700 .
C33 H33B 0.9700 .
C35 H35A 0.9700 .
C35 H35B 0.9700 .
C39 C40 1.564(5) .
C43 H43A 0.9700 .
C43 H43B 0.9700 .
C48 H48A 0.9700 .
C48 H48B 0.9700 .
C51 C54 1.522(8) .
C51 H51A 0.9700 .
C51 H51B 0.9700 .
C52 C53 1.577(9) .
C52 H52A 0.9700 .
C52 H52B 0.9700 .
C53 H53A 0.9700 .
C53 H53B 0.9700 .
C54 H54A 0.9700 .
C54 H54B 0.9700 .
